data_2238834
loop_
_publ_author_name
'Vr\'abel, Viktor'
'Siv\'y, J\'ulius'
'\<Saf\'a\<r, Peter'
'Ko\<z\'i\<sek, Jozef'

_publ_section_title
;
 (11a<i>S</i>)-1,5,11,11a-Tetrahydro-1-benzothieno[3,2-<i>f</i>]indolizin-3(2<i>H</i>)-one
;
_journal_coeditor_code BQ2390
_journal_issue 12
_journal_name_full 'Acta Crystallographica Section E'
_journal_page_first o1819
_journal_page_last o1820
_journal_paper_doi 10.1107/S1600536813031693
_journal_volume 69
_journal_year 2013
_chemical_formula_iupac 'C14 H13 N O S'
_chemical_formula_moiety 'C14 H13 N O S'
_chemical_formula_sum 'C14 H13 N O S'
_chemical_formula_weight 243.31
_chemical_name_systematic (11a<i>S</i>)-1,5,11,11a-Tetrahydro-1-benzothieno[3,2-<i>f</i>]indolizin-3(2<i>H</i>)-one
_space_group_IT_number 4
_symmetry_cell_setting monoclinic
_symmetry_space_group_name_Hall 'P 2yb'
_symmetry_space_group_name_H-M 'P 1 21 1'
_atom_sites_solution_hydrogens geom
_atom_sites_solution_primary direct
_atom_sites_solution_secondary difmap
_audit_creation_method SHELXL-97
_cell_angle_alpha 90.00
_cell_angle_beta 105.469(8)
_cell_angle_gamma 90.00
_cell_formula_units_Z 4
_cell_length_a 9.3327(8)
_cell_length_b 12.4575(7)
_cell_length_c 10.3103(7)
_cell_measurement_reflns_used 3929
_cell_measurement_temperature 295(2)
_cell_measurement_theta_max 24.554
_cell_measurement_theta_min 3.846
_cell_volume 1155.27(15)
_computing_cell_refinement '<i>CrysAlis CCD</i> (Oxford Diffraction, 2009)'
_computing_data_collection '<i>CrysAlis CCD</i> (Oxford Diffraction, 2009)'
_computing_data_reduction '<i>CrysAlis RED</i> (Oxford Diffraction, 2009)'
_computing_molecular_graphics
;
<i>PLATON</i> (Spek, 2009),
<i>WinGX</i>
(Farrugia, 2012) and <i>DIAMOND</i> (Brandenburg, 2001)
;
_computing_publication_material
;
<i>SHELXL97</i> (Sheldrick, 2008)
;
_computing_structure_refinement '<i>SHELXL97</i> (Sheldrick, 2008)'
_computing_structure_solution '<i>SHELXS97</i> (Sheldrick, 2008)'
_diffrn_ambient_temperature 295(2)
_diffrn_detector_area_resol_mean 10.4340
_diffrn_measured_fraction_theta_full 0.996
_diffrn_measured_fraction_theta_max 0.996
_diffrn_measurement_device_type 'Oxford Diffraction Xcalibur (Ruby, Gemini)'
_diffrn_measurement_method '\w scans'
_diffrn_radiation_monochromator graphite
_diffrn_radiation_source 'fine-focus sealed tube'
_diffrn_radiation_type MoK\a
_diffrn_radiation_wavelength 0.71073
_diffrn_reflns_av_R_equivalents 0.0933
_diffrn_reflns_av_sigmaI/netI 0.0835
_diffrn_reflns_limit_h_max 11
_diffrn_reflns_limit_h_min -11
_diffrn_reflns_limit_k_max 14
_diffrn_reflns_limit_k_min -14
_diffrn_reflns_limit_l_max 12
_diffrn_reflns_limit_l_min -12
_diffrn_reflns_number 17520
_diffrn_reflns_theta_full 25.00
_diffrn_reflns_theta_max 25.01
_diffrn_reflns_theta_min 3.81
_exptl_absorpt_coefficient_mu 0.261
_exptl_absorpt_correction_T_max 0.969
_exptl_absorpt_correction_T_min 0.942
_exptl_absorpt_correction_type analytical
_exptl_absorpt_process_details
;
(CrysAlis RED; Oxford Diffraction, 2009)
;
_exptl_crystal_colour colourless
_exptl_crystal_density_diffrn 1.399
_exptl_crystal_density_method 'not measured'
_exptl_crystal_description block
_exptl_crystal_F_000 512
_exptl_crystal_size_max 0.30
_exptl_crystal_size_mid 0.20
_exptl_crystal_size_min 0.15
_refine_diff_density_max 0.191
_refine_diff_density_min -0.157
_refine_ls_abs_structure_details 'Flack (1983), 1923 Friedel pairs'
_refine_ls_abs_structure_Flack -0.07(6)
_refine_ls_extinction_method none
_refine_ls_goodness_of_fit_ref 0.944
_refine_ls_hydrogen_treatment constr
_refine_ls_matrix_type full
_refine_ls_number_parameters 307
_refine_ls_number_reflns 4061
_refine_ls_number_restraints 1
_refine_ls_restrained_S_all 0.944
_refine_ls_R_factor_all 0.0735
_refine_ls_R_factor_gt 0.0395
_refine_ls_shift/su_max 0.000
_refine_ls_shift/su_mean 0.000
_refine_ls_structure_factor_coef Fsqd
_refine_ls_weighting_details 'calc w=1/[\s^2^(Fo^2^)+(0.0158P)^2^] where P=(Fo^2^+2Fc^2^)/3'
_refine_ls_weighting_scheme calc
_refine_ls_wR_factor_gt 0.0581
_refine_ls_wR_factor_ref 0.0645
_reflns_number_gt 2918
_reflns_number_total 4061
_reflns_threshold_expression I>2sigma(I)
_cod_data_source_file bq2390.cif
_cod_data_source_block I
_cod_original_cell_volume 1155.27(14)
_cod_original_sg_symbol_H-M 'P 21'
_cod_database_code 2238834

loop_
_symmetry_equiv_pos_as_xyz
'x, y, z'
'-x, y+1/2, -z'

loop_
_atom_site_type_symbol
_atom_site_label
_atom_site_fract_x
_atom_site_fract_y
_atom_site_fract_z
_atom_site_U_iso_or_equiv
_atom_site_adp_type
_atom_site_calc_flag
_atom_site_refinement_flags
_atom_site_occupancy
_atom_site_symmetry_multiplicity
C C9 1.1545(4) 0.5063(2) 1.0070(3) 0.0510(9) Uani d . 1 1
H H9 1.1930 0.5751 1.0058 0.061 Uiso calc R 1 1
C C10 1.2105(4) 0.4396(3) 1.1129(3) 0.0575(9) Uani d . 1 1
H H10 1.2865 0.4632 1.1853 0.069 Uiso calc R 1 1
C C11 1.1545(4) 0.3363(3) 1.1131(3) 0.0549(9) Uani d . 1 1
H H11 1.1951 0.2907 1.1850 0.066 Uiso calc R 1 1
C C12 1.0399(3) 0.3006(2) 1.0084(3) 0.0510(8) Uani d . 1 1
H H12 1.0030 0.2314 1.0105 0.061 Uiso calc R 1 1
C C15 0.7720(3) 0.2472(2) 0.7527(3) 0.0493(8) Uani d . 1 1
H H15B 0.8362 0.1895 0.7391 0.059 Uiso calc R 1 1
H H15A 0.7339 0.2284 0.8286 0.059 Uiso calc R 1 1
C C2 0.5277(4) 0.1948(2) 0.6049(3) 0.0460(8) Uani d . 1 1
C C3 0.4370(3) 0.2215(2) 0.4647(3) 0.0505(8) Uani d . 1 1
H H3B 0.3350 0.2374 0.4640 0.061 Uiso calc R 1 1
H H3A 0.4372 0.1619 0.4042 0.061 Uiso calc R 1 1
C C4 0.5101(4) 0.3191(2) 0.4224(3) 0.0560(9) Uani d . 1 1
H H4B 0.4530 0.3834 0.4271 0.067 Uiso calc R 1 1
H H4A 0.5183 0.3109 0.3311 0.067 Uiso calc R 1 1
C C6 0.7111(3) 0.4385(2) 0.5692(3) 0.0483(8) Uani d . 1 1
H H6B 0.7476 0.4757 0.5018 0.058 Uiso calc R 1 1
H H6A 0.6266 0.4781 0.5826 0.058 Uiso calc R 1 1
C C8 1.0392(3) 0.4704(2) 0.9009(3) 0.0402(7) Uani d . 1 1
C C13 0.9791(3) 0.36689(19) 0.8999(3) 0.0386(7) Uani d . 1 1
C C7 0.8309(3) 0.43324(19) 0.6986(3) 0.0410(7) Uani d . 1 1
C C14 0.8593(3) 0.3489(2) 0.7827(3) 0.0392(7) Uani d . 1 1
C C5 0.6634(3) 0.3257(2) 0.5214(3) 0.0443(8) Uani d . 1 1
H H5 0.7373 0.2940 0.4808 0.053 Uiso calc R 1 1
C C23 0.0755(3) 0.3963(2) 0.4371(3) 0.0459(8) Uani d . 1 1
H H23 0.0459 0.4457 0.3675 0.055 Uiso calc R 1 1
C C24 0.0128(3) 0.2967(2) 0.4263(3) 0.0490(8) Uani d . 1 1
H H24 -0.0590 0.2776 0.3483 0.059 Uiso calc R 1 1
C C25 0.0553(3) 0.2236(2) 0.5311(3) 0.0489(8) Uani d . 1 1
H H25 0.0109 0.1562 0.5228 0.059 Uiso calc R 1 1
C C26 0.1622(3) 0.2495(2) 0.6473(3) 0.0440(8) Uani d . 1 1
H H26 0.1891 0.2003 0.7174 0.053 Uiso calc R 1 1
C C29 0.4260(3) 0.3311(2) 0.8896(3) 0.0419(7) Uani d . 1 1
H H29B 0.3558 0.3157 0.9416 0.050 Uiso calc R 1 1
H H29A 0.4627 0.2634 0.8649 0.050 Uiso calc R 1 1
C C16 0.6609(4) 0.3507(2) 1.0638(3) 0.0497(8) Uani d . 1 1
C C17 0.7553(4) 0.4401(2) 1.1378(3) 0.0576(9) Uani d . 1 1
H H17B 0.7465 0.4451 1.2292 0.069 Uiso calc R 1 1
H H17A 0.8589 0.4287 1.1406 0.069 Uiso calc R 1 1
C C18 0.6977(4) 0.5393(3) 1.0606(3) 0.0731(10) Uani d . 1 1
H H18B 0.7623 0.5611 1.0057 0.088 Uiso calc R 1 1
H H18A 0.6915 0.5976 1.1213 0.088 Uiso calc R 1 1
C C20 0.5094(3) 0.5562(2) 0.8317(3) 0.0439(7) Uani d . 1 1
H H20B 0.4790 0.6306 0.8323 0.053 Uiso calc R 1 1
H H20A 0.5974 0.5533 0.7987 0.053 Uiso calc R 1 1
C C22 0.1835(3) 0.42259(19) 0.5527(3) 0.0365(7) Uani d . 1 1
C C27 0.2297(3) 0.3498(2) 0.6591(2) 0.0338(7) Uani d . 1 1
C C21 0.3872(3) 0.4920(2) 0.7414(3) 0.0375(7) Uani d . 1 1
C C28 0.3499(3) 0.3920(2) 0.7654(2) 0.0338(6) Uani d . 1 1
C C19 0.5440(4) 0.51079(19) 0.9726(3) 0.0466(8) Uani d . 1 1
H H19 0.4683 0.5343 1.0165 0.056 Uiso calc R 1 1
N N1 0.6489(3) 0.25973(16) 0.6329(2) 0.0427(6) Uani d . 1 1
N N2 0.5487(3) 0.39360(16) 0.9700(2) 0.0430(6) Uani d . 1 1
O O1 0.5026(3) 0.12637(15) 0.6797(2) 0.0613(6) Uani d . 1 1
O O2 0.6828(3) 0.25454(16) 1.0830(2) 0.0706(7) Uani d . 1 1
S S1 0.94828(9) 0.54148(6) 0.75781(7) 0.0501(2) Uani d . 1 1
S S2 0.28209(8) 0.54190(6) 0.58804(7) 0.0476(2) Uani d . 1 1

loop_
_atom_site_aniso_label
_atom_site_aniso_U_11
_atom_site_aniso_U_22
_atom_site_aniso_U_33
_atom_site_aniso_U_12
_atom_site_aniso_U_13
_atom_site_aniso_U_23
C9 0.044(2) 0.0506(19) 0.055(2) -0.0032(15) 0.0087(18) -0.0123(14)
C10 0.043(2) 0.074(2) 0.049(2) -0.0014(19) 0.0014(16) -0.0114(17)
C11 0.048(2) 0.071(2) 0.042(2) 0.0015(18) 0.0059(17) 0.0063(15)
C12 0.049(2) 0.0541(18) 0.0468(19) -0.0069(16) 0.0081(18) 0.0042(14)
C15 0.048(2) 0.0450(17) 0.049(2) 0.0015(15) 0.0036(17) 0.0027(13)
C2 0.036(2) 0.0430(18) 0.057(2) 0.0069(15) 0.0098(17) -0.0096(16)
C3 0.039(2) 0.0594(19) 0.050(2) 0.0049(16) 0.0052(16) -0.0099(15)
C4 0.052(2) 0.061(2) 0.047(2) 0.0021(17) 0.0016(17) -0.0016(15)
C6 0.055(2) 0.0417(16) 0.0427(18) 0.0017(15) 0.0038(16) 0.0023(13)
C8 0.040(2) 0.0402(17) 0.0414(18) 0.0004(14) 0.0134(16) -0.0031(12)
C13 0.0358(19) 0.0418(17) 0.0387(17) 0.0004(13) 0.0112(15) -0.0003(13)
C7 0.043(2) 0.0371(16) 0.0429(18) 0.0020(13) 0.0110(15) -0.0021(13)
C14 0.043(2) 0.0348(15) 0.0384(17) -0.0012(13) 0.0079(15) 0.0008(12)
C5 0.044(2) 0.0455(17) 0.0397(18) 0.0064(14) 0.0040(15) -0.0017(13)
C23 0.035(2) 0.0551(19) 0.0393(18) 0.0062(15) -0.0044(15) 0.0019(14)
C24 0.0348(19) 0.064(2) 0.0426(19) -0.0037(16) -0.0001(15) -0.0093(15)
C25 0.039(2) 0.0517(18) 0.053(2) -0.0080(15) 0.0067(17) -0.0070(15)
C26 0.044(2) 0.0436(17) 0.0400(18) -0.0026(14) 0.0039(15) 0.0021(13)
C29 0.041(2) 0.0412(16) 0.0375(17) -0.0023(14) 0.0008(15) 0.0007(13)
C16 0.047(2) 0.054(2) 0.043(2) -0.0011(16) 0.0025(17) 0.0058(15)
C17 0.049(2) 0.065(2) 0.048(2) -0.0036(18) -0.0049(16) -0.0054(16)
C18 0.064(2) 0.0528(18) 0.076(2) -0.009(2) -0.0280(19) -0.011(2)
C20 0.0431(19) 0.0358(15) 0.0482(17) -0.0014(14) 0.0043(15) -0.0004(14)
C22 0.0300(18) 0.0410(16) 0.0378(17) 0.0039(13) 0.0077(14) -0.0015(13)
C27 0.0271(17) 0.0387(15) 0.0341(16) 0.0020(12) 0.0056(13) -0.0019(12)
C21 0.0327(18) 0.0419(15) 0.0363(17) 0.0032(13) 0.0064(15) -0.0005(12)
C28 0.0286(17) 0.0362(15) 0.0347(16) 0.0042(12) 0.0048(14) 0.0002(12)
C19 0.048(2) 0.046(2) 0.0414(18) 0.0017(14) 0.0059(16) -0.0128(12)
N1 0.0402(16) 0.0426(13) 0.0399(15) -0.0010(12) 0.0013(13) 0.0031(10)
N2 0.0426(17) 0.0377(13) 0.0371(14) -0.0006(11) -0.0098(13) 0.0006(11)
O1 0.0606(16) 0.0558(13) 0.0660(16) -0.0128(12) 0.0143(12) 0.0043(11)
O2 0.0664(18) 0.0542(14) 0.0728(16) -0.0012(12) -0.0136(13) 0.0196(11)
S1 0.0572(6) 0.0374(4) 0.0534(5) -0.0046(4) 0.0106(4) 0.0005(4)
S2 0.0444(5) 0.0419(4) 0.0493(4) 0.0005(4) 0.0001(4) 0.0096(4)

loop_
_atom_type_symbol
_atom_type_description
_atom_type_scat_dispersion_real
_atom_type_scat_dispersion_imag
_atom_type_scat_source
C C 0.0033 0.0016 'International Tables Vol C Tables 4.2.6.8 and 6.1.1.4'
H H 0.0000 0.0000 'International Tables Vol C Tables 4.2.6.8 and 6.1.1.4'
N N 0.0061 0.0033 'International Tables Vol C Tables 4.2.6.8 and 6.1.1.4'
O O 0.0106 0.0060 'International Tables Vol C Tables 4.2.6.8 and 6.1.1.4'
S S 0.1246 0.1234 'International Tables Vol C Tables 4.2.6.8 and 6.1.1.4'

loop_
_geom_angle_atom_site_label_1
_geom_angle_atom_site_label_2
_geom_angle_atom_site_label_3
_geom_angle
C10 C9 C8 119.1(3)
C10 C9 H9 120.5
C8 C9 H9 120.5
C9 C10 C11 120.3(3)
C9 C10 H10 119.9
C11 C10 H10 119.9
C12 C11 C10 120.8(3)
C12 C11 H11 119.6
C10 C11 H11 119.6
C11 C12 C13 120.5(3)
C11 C12 H12 119.8
C13 C12 H12 119.8
N1 C15 C14 110.4(2)
N1 C15 H15B 109.6
C14 C15 H15B 109.6
N1 C15 H15A 109.6
C14 C15 H15A 109.6
H15B C15 H15A 108.1
O1 C2 N1 125.1(3)
O1 C2 C3 127.7(3)
N1 C2 C3 107.2(3)
C2 C3 C4 105.8(3)
C2 C3 H3B 110.6
C4 C3 H3B 110.6
C2 C3 H3A 110.6
C4 C3 H3A 110.6
H3B C3 H3A 108.7
C3 C4 C5 105.4(2)
C3 C4 H4B 110.7
C5 C4 H4B 110.7
C3 C4 H4A 110.7
C5 C4 H4A 110.7
H4B C4 H4A 108.8
C7 C6 C5 109.5(2)
C7 C6 H6B 109.8
C5 C6 H6B 109.8
C7 C6 H6A 109.8
C5 C6 H6A 109.8
H6B C6 H6A 108.2
C9 C8 C13 121.7(3)
C9 C8 S1 127.3(2)
C13 C8 S1 111.0(2)
C12 C13 C8 117.7(2)
C12 C13 C14 130.5(2)
C8 C13 C14 111.8(2)
C14 C7 C6 125.6(2)
C14 C7 S1 112.4(2)
C6 C7 S1 121.96(19)
C7 C14 C13 113.5(2)
C7 C14 C15 121.8(2)
C13 C14 C15 124.7(2)
N1 C5 C6 110.4(2)
N1 C5 C4 103.4(2)
C6 C5 C4 114.2(2)
N1 C5 H5 109.5
C6 C5 H5 109.5
C4 C5 H5 109.5
C24 C23 C22 119.0(3)
C24 C23 H23 120.5
C22 C23 H23 120.5
C23 C24 C25 120.4(3)
C23 C24 H24 119.8
C25 C24 H24 119.8
C26 C25 C24 120.9(3)
C26 C25 H25 119.5
C24 C25 H25 119.5
C25 C26 C27 119.5(3)
C25 C26 H26 120.2
C27 C26 H26 120.2
N2 C29 C28 109.9(2)
N2 C29 H29B 109.7
C28 C29 H29B 109.7
N2 C29 H29A 109.7
C28 C29 H29A 109.7
H29B C29 H29A 108.2
O2 C16 N2 125.2(3)
O2 C16 C17 126.6(3)
N2 C16 C17 108.2(2)
C18 C17 C16 105.4(2)
C18 C17 H17B 110.7
C16 C17 H17B 110.7
C18 C17 H17A 110.7
C16 C17 H17A 110.7
H17B C17 H17A 108.8
C17 C18 C19 105.8(3)
C17 C18 H18B 110.6
C19 C18 H18B 110.6
C17 C18 H18A 110.6
C19 C18 H18A 110.6
H18B C18 H18A 108.7
C21 C20 C19 109.3(2)
C21 C20 H20B 109.8
C19 C20 H20B 109.8
C21 C20 H20A 109.8
C19 C20 H20A 109.8
H20B C20 H20A 108.3
C23 C22 C27 121.6(2)
C23 C22 S2 127.6(2)
C27 C22 S2 110.82(19)
C26 C27 C22 118.5(2)
C26 C27 C28 129.5(2)
C22 C27 C28 111.9(2)
C28 C21 C20 125.3(3)
C28 C21 S2 113.0(2)
C20 C21 S2 121.7(2)
C21 C28 C27 112.9(2)
C21 C28 C29 123.0(3)
C27 C28 C29 124.1(2)
N2 C19 C20 110.9(2)
N2 C19 C18 102.5(3)
C20 C19 C18 114.4(3)
N2 C19 H19 109.6
C20 C19 H19 109.6
C18 C19 H19 109.6
C2 N1 C5 114.7(2)
C2 N1 C15 122.8(2)
C5 N1 C15 121.0(2)
C16 N2 C29 123.2(2)
C16 N2 C19 114.1(2)
C29 N2 C19 121.6(2)
C8 S1 C7 91.27(13)
C22 S2 C21 91.34(13)

loop_
_geom_bond_atom_site_label_1
_geom_bond_atom_site_label_2
_geom_bond_distance
C9 C10 1.361(4)
C9 C8 1.389(4)
C9 H9 0.9300
C10 C11 1.389(4)
C10 H10 0.9300
C11 C12 1.375(4)
C11 H11 0.9300
C12 C13 1.385(4)
C12 H12 0.9300
C15 N1 1.454(3)
C15 C14 1.493(4)
C15 H15B 0.9700
C15 H15A 0.9700
C2 O1 1.214(3)
C2 N1 1.358(4)
C2 C3 1.505(4)
C3 C4 1.514(4)
C3 H3B 0.9700
C3 H3A 0.9700
C4 C5 1.522(4)
C4 H4B 0.9700
C4 H4A 0.9700
C6 C7 1.496(4)
C6 C5 1.516(3)
C6 H6B 0.9700
C6 H6A 0.9700
C8 C13 1.405(3)
C8 S1 1.736(3)
C13 C14 1.428(4)
C7 C14 1.343(3)
C7 S1 1.742(3)
C5 N1 1.449(3)
C5 H5 0.9800
C23 C24 1.364(4)
C23 C22 1.380(3)
C23 H23 0.9300
C24 C25 1.387(4)
C24 H24 0.9300
C25 C26 1.378(4)
C25 H25 0.9300
C26 C27 1.389(3)
C26 H26 0.9300
C29 N2 1.449(3)
C29 C28 1.495(3)
C29 H29B 0.9700
C29 H29A 0.9700
C16 O2 1.222(3)
C16 N2 1.333(3)
C16 C17 1.497(4)
C17 C18 1.490(4)
C17 H17B 0.9700
C17 H17A 0.9700
C18 C19 1.520(4)
C18 H18B 0.9700
C18 H18A 0.9700
C20 C21 1.497(4)
C20 C19 1.512(3)
C20 H20B 0.9700
C20 H20A 0.9700
C22 C27 1.399(3)
C22 S2 1.735(3)
C27 C28 1.443(4)
C21 C28 1.333(3)
C21 S2 1.739(3)
C19 N2 1.461(3)
C19 H19 0.9800

loop_
_geom_hbond_atom_site_label_D
_geom_hbond_atom_site_label_H
_geom_hbond_atom_site_label_A
_geom_hbond_site_symmetry_A
_geom_hbond_distance_DH
_geom_hbond_distance_HA
_geom_hbond_distance_DA
_geom_hbond_angle_DHA
C20 H20B O2 2_657 0.97 2.48 3.307(4) 143.6
C3 H3B Cg14 1_555 0.97 2.59 3.502(3) 157.0
C17 H17A Cg4 1_555 0.97 2.92 3.800(4) 151.0
C29 H29B Cg4 1_455 0.97 2.90 3.706(3) 142.0

loop_
_geom_torsion_atom_site_label_1
_geom_torsion_atom_site_label_2
_geom_torsion_atom_site_label_3
_geom_torsion_atom_site_label_4
_geom_torsion
C8 C9 C10 C11 1.2(5)
C9 C10 C11 C12 -1.4(5)
C10 C11 C12 C13 0.6(5)
O1 C2 C3 C4 175.0(3)
N1 C2 C3 C4 -7.1(3)
C2 C3 C4 C5 15.9(3)
C10 C9 C8 C13 -0.1(5)
C10 C9 C8 S1 178.7(2)
C11 C12 C13 C8 0.4(4)
C11 C12 C13 C14 -178.5(3)
C9 C8 C13 C12 -0.7(4)
S1 C8 C13 C12 -179.7(2)
C9 C8 C13 C14 178.4(3)
S1 C8 C13 C14 -0.6(3)
C5 C6 C7 C14 -20.3(4)
C5 C6 C7 S1 161.2(2)
C6 C7 C14 C13 -179.1(3)
S1 C7 C14 C13 -0.5(3)
C6 C7 C14 C15 1.1(5)
S1 C7 C14 C15 179.8(2)
C12 C13 C14 C7 179.6(3)
C8 C13 C14 C7 0.7(4)
C12 C13 C14 C15 -0.7(5)
C8 C13 C14 C15 -179.6(3)
N1 C15 C14 C7 -6.2(4)
N1 C15 C14 C13 174.1(3)
C7 C6 C5 N1 43.3(3)
C7 C6 C5 C4 159.2(3)
C3 C4 C5 N1 -18.4(3)
C3 C4 C5 C6 -138.4(2)
C22 C23 C24 C25 1.1(4)
C23 C24 C25 C26 -0.6(5)
C24 C25 C26 C27 -0.7(5)
O2 C16 C17 C18 169.8(3)
N2 C16 C17 C18 -8.9(4)
C16 C17 C18 C19 17.6(4)
C24 C23 C22 C27 -0.2(4)
C24 C23 C22 S2 178.3(2)
C25 C26 C27 C22 1.5(4)
C25 C26 C27 C28 -175.3(3)
C23 C22 C27 C26 -1.1(4)
S2 C22 C27 C26 -179.8(2)
C23 C22 C27 C28 176.3(3)
S2 C22 C27 C28 -2.5(3)
C19 C20 C21 C28 -21.4(4)
C19 C20 C21 S2 160.9(2)
C20 C21 C28 C27 -178.7(3)
S2 C21 C28 C27 -0.9(3)
C20 C21 C28 C29 1.1(4)
S2 C21 C28 C29 179.0(2)
C26 C27 C28 C21 179.2(3)
C22 C27 C28 C21 2.2(3)
C26 C27 C28 C29 -0.7(5)
C22 C27 C28 C29 -177.7(2)
N2 C29 C28 C21 -4.3(4)
N2 C29 C28 C27 175.6(3)
C21 C20 C19 N2 43.4(3)
C21 C20 C19 C18 158.6(3)
C17 C18 C19 N2 -19.3(3)
C17 C18 C19 C20 -139.3(3)
O1 C2 N1 C5 172.6(3)
C3 C2 N1 C5 -5.3(3)
O1 C2 N1 C15 6.3(5)
C3 C2 N1 C15 -171.7(2)
C6 C5 N1 C2 137.8(3)
C4 C5 N1 C2 15.3(3)
C6 C5 N1 C15 -55.6(3)
C4 C5 N1 C15 -178.1(2)
C14 C15 N1 C2 -159.5(3)
C14 C15 N1 C5 35.0(4)
O2 C16 N2 C29 8.5(5)
C17 C16 N2 C29 -172.7(3)
O2 C16 N2 C19 177.2(3)
C17 C16 N2 C19 -4.1(4)
C28 C29 N2 C16 -160.2(3)
C28 C29 N2 C19 31.9(3)
C20 C19 N2 C16 137.3(3)
C18 C19 N2 C16 14.9(3)
C20 C19 N2 C29 -53.8(3)
C18 C19 N2 C29 -176.3(3)
C9 C8 S1 C7 -178.7(3)
C13 C8 S1 C7 0.3(2)
C14 C7 S1 C8 0.1(2)
C6 C7 S1 C8 178.8(3)
C23 C22 S2 C21 -177.0(3)
C27 C22 S2 C21 1.7(2)
C28 C21 S2 C22 -0.5(2)
C20 C21 S2 C22 177.5(3)
